data_4116829
loop_
_publ_author_name
'Christer B. Aaker\"oy'
'Mark Nieuwenhuyzen'
'Sarah L. Price'

_publ_section_title
;
 Three Polymorphs of 2-Amino-5-nitropyrimidine: Experimental Structures
 and Theoretical Predictions
;
_journal_name_full 'Journal of the American Chemical Society'
_journal_page_first 8986
_journal_page_last 8993
_journal_paper_doi 10.1021/ja981122i
_journal_volume 120
_journal_year 1998
_chemical_formula_sum 'C4 H4 N4 O2'
_chemical_formula_weight 140.11
_chemical_name_systematic
; 
 ? 
;
_space_group_IT_number 56
_symmetry_cell_setting orthorhombic
_symmetry_space_group_name_Hall '-P 2ab 2ac'
_symmetry_space_group_name_H-M 'P c c n'
_atom_sites_solution_hydrogens geom
_atom_sites_solution_primary direct
_atom_sites_solution_secondary difmap
_audit_creation_method SHELXL
_cell_angle_alpha 90.00
_cell_angle_beta 90.00
_cell_angle_gamma 90.00
_cell_formula_units_Z 4
_cell_length_a 4.1650(10)
_cell_length_b 6.6540(10)
_cell_length_c 21.293(4)
_cell_measurement_temperature 153(2)
_cell_volume 590.1(2)
_computing_structure_refinement 'SHELXL-93 (Sheldrick, 1993)'
_computing_structure_solution 'SHELXS-86 (Sheldrick, 1990)'
_diffrn_ambient_temperature 153(2)
_diffrn_radiation_monochromator graphite
_diffrn_radiation_source 'fine-focus sealed tube'
_diffrn_radiation_type MoK\a
_diffrn_radiation_wavelength 0.71073
_diffrn_reflns_av_R_equivalents 0.0161
_diffrn_reflns_av_sigmaI/netI 0.0134
_diffrn_reflns_limit_h_max 4
_diffrn_reflns_limit_h_min -1
_diffrn_reflns_limit_k_max 7
_diffrn_reflns_limit_k_min -1
_diffrn_reflns_limit_l_max 25
_diffrn_reflns_limit_l_min -1
_diffrn_reflns_number 821
_diffrn_reflns_theta_max 24.97
_diffrn_reflns_theta_min 3.61
_exptl_absorpt_coefficient_mu 0.130
_exptl_crystal_density_diffrn 1.577
_exptl_crystal_F_000 288
_refine_diff_density_max 0.147
_refine_diff_density_min -0.222
_refine_diff_density_rms 0.047
_refine_ls_extinction_method none
_refine_ls_goodness_of_fit_all 1.097
_refine_ls_goodness_of_fit_obs 1.120
_refine_ls_matrix_type full
_refine_ls_number_parameters 48
_refine_ls_number_reflns 518
_refine_ls_number_restraints 0
_refine_ls_restrained_S_all 1.097
_refine_ls_restrained_S_obs 1.120
_refine_ls_R_factor_all 0.0373
_refine_ls_R_factor_obs 0.0314
_refine_ls_shift/esd_max 0.000
_refine_ls_shift/esd_mean 0.000
_refine_ls_structure_factor_coef Fsqd
_refine_ls_weighting_details 'w=1/[\s^2^(Fo^2^)+(0.0578P)^2^+0.1390P] where P=(Fo^2^+2Fc^2^)/3'
_refine_ls_weighting_scheme calc
_refine_ls_wR_factor_all 0.0917
_refine_ls_wR_factor_obs 0.0868
_reflns_number_observed 451
_reflns_number_total 518
_reflns_observed_criterion >2sigma(I)
_cod_data_source_file ja981122i_3.cif
_cod_data_source_block form3
_cod_depositor_comments
;
The following automatic conversions were performed:

'_refine_ls_weighting_scheme' value 'calc
w=1/[\s^2^(Fo^2^)+(0.0578P)^2^+0.1390P] where P=(Fo^2^+2Fc^2^)/3' was
changed to 'calc'. New tag '_refine_ls_weighting_details' was
created. The value of the new tag was set to
'w=1/[\s^2^(Fo^2^)+(0.0578P)^2^+0.1390P] where P=(Fo^2^+2Fc^2^)/3'.

Automatic conversion script
Id: cif_fix_values 3143 2015-03-26 13:38:13Z robertas 
;
_cod_database_code 4116829

loop_
_symmetry_equiv_pos_as_xyz
'x, y, z'
'-x+1/2, -y+1/2, z'
'-x, y+1/2, -z+1/2'
'x+1/2, -y, -z+1/2'
'-x, -y, -z'
'x-1/2, y-1/2, -z'
'x, -y-1/2, z-1/2'
'-x-1/2, y, z-1/2'

loop_
_atom_site_aniso_label
_atom_site_aniso_U_11
_atom_site_aniso_U_22
_atom_site_aniso_U_33
_atom_site_aniso_U_23
_atom_site_aniso_U_13
_atom_site_aniso_U_12
N2 0.0481(13) 0.0251(10) 0.0140(9) 0.000 0.000 0.0178(9)
C2 0.0267(12) 0.0195(11) 0.0166(10) 0.000 0.000 0.0031(9)
N3 0.0326(8) 0.0198(7) 0.0150(6) 0.0004(4) -0.0001(5) 0.0070(6)
C4 0.0242(8) 0.0182(8) 0.0162(7) -0.0027(5) 0.0019(6) 0.0027(6)
C5 0.0198(11) 0.0175(10) 0.0131(10) 0.000 0.000 -0.0033(8)
N5 0.0191(9) 0.0173(9) 0.0139(9) 0.000 0.000 -0.0043(7)
O51 0.0237(6) 0.0233(6) 0.0162(5) -0.0028(4) 0.0044(4) 0.0018(5)

loop_
_atom_site_label
_atom_site_type_symbol
_atom_site_fract_x
_atom_site_fract_y
_atom_site_fract_z
_atom_site_U_iso_or_equiv
_atom_site_thermal_displace_type
_atom_site_occupancy
_atom_site_calc_flag
_atom_site_refinement_flags
N2 N 0.2500 0.2500 -0.01326(8) 0.0290(5) Uani 1 d S
H22 H 0.1428 0.3443 -0.02929(8) 0.035 Uiso 1 d R
C2 C 0.2500 0.2500 0.04880(9) 0.0209(5) Uani 1 d S
N3 N 0.0926(3) 0.4034(2) 0.07839(5) 0.0225(4) Uani 1 d .
C4 C 0.0935(4) 0.3997(2) 0.14066(6) 0.0195(4) Uani 1 d .
H4 H -0.0239(4) 0.5019(2) 0.16001(6) 0.023 Uiso 1 d R
C5 C 0.2500 0.2500 0.17365(8) 0.0168(5) Uani 1 d S
N5 N 0.2500 0.2500 0.24155(7) 0.0168(4) Uani 1 d S
O51 O 0.0532(2) 0.3563(2) 0.26905(4) 0.0210(3) Uani 1 d .

loop_
_atom_type_symbol
_atom_type_description
_atom_type_scat_dispersion_real
_atom_type_scat_dispersion_imag
_atom_type_scat_source
C C 0.0033 0.0016 'International Tables Vol C Tables 4.2.6.8 and 6.1.1.4'
H H 0.0000 0.0000 'International Tables Vol C Tables 4.2.6.8 and 6.1.1.4'
N N 0.0061 0.0033 'International Tables Vol C Tables 4.2.6.8 and 6.1.1.4'
O O 0.0106 0.0060 'International Tables Vol C Tables 4.2.6.8 and 6.1.1.4'

loop_
_geom_angle_atom_site_label_1
_geom_angle_atom_site_label_2
_geom_angle_atom_site_label_3
_geom_angle
_geom_angle_site_symmetry_1
_geom_angle_site_symmetry_3
N2 C2 N3 117.44(9) . .
N2 C2 N3 117.44(9) . 2
N3 C2 N3 125.1(2) . 2
C4 N3 C2 116.48(12) . .
N3 C4 C5 121.50(13) . .
C4 C5 C4 118.9(2) 2 .
C4 C5 N5 120.54(9) 2 .
C4 C5 N5 120.54(9) . .
O51 N5 O51 123.2(2) . 2
O51 N5 C5 118.41(8) . .
O51 N5 C5 118.41(8) 2 .

loop_
_geom_bond_atom_site_label_1
_geom_bond_atom_site_label_2
_geom_bond_distance
_geom_bond_site_symmetry_2
N2 C2 1.321(2) .
C2 N3 1.3667(15) .
C2 N3 1.3667(15) 2
N3 C4 1.326(2) .
C4 C5 1.382(2) .
C5 C4 1.382(2) 2
C5 N5 1.446(2) .
N5 O51 1.2307(12) .
N5 O51 1.2307(12) 2
